data_4105284
loop_
_publ_author_name
'Thomas Cadenbach'
'Timo Bollermann'
'Christian Gemel'
'Mustafa Tombul'
'Israel Fernandez'
'Moritz von Hopffgarten'
'Gernot Frenking'
'Roland A. Fischer'

_publ_contact_author_address
;
 Lehrstuhl fuer Anorganische Chemie 2
 Organometallics and Materials
 Ruhr-Universitaet Bochum
 Universitaetsstrasse 150
 44780 Bochum (Germany)
;
_publ_contact_author_email roland.fischer@ruhr-uni-bochum.de
_publ_contact_author_fax '0049 234 3214174'
_publ_contact_author_name 'Roland A. Fischer'
_publ_contact_author_phone '0049 234 3224174'
_publ_section_title
;
 Molecular Alloys, Linking Organometallics with Intermetallic Hume-Rothery
 Phases: The Highly Coordinated Transition Metal Compounds [M(ZnR)n] (n >=
 8) Containing Organo-Zinc Ligands
;
_journal_name_full 'Journal of the American Chemical Society'
_journal_page_first 16063
_journal_page_last 16077
_journal_paper_doi 10.1021/ja904061w
_journal_volume 131
_journal_year 2009
_chemical_formula_sum 'C36 Rh Zn9'
_chemical_formula_weight 1123.60
_chemical_name_systematic
; 
 ? 
;
_space_group_IT_number 26
_symmetry_cell_setting orthorhombic
_symmetry_space_group_name_Hall 'P 2c -2'
_symmetry_space_group_name_H-M 'P m c 21'
_atom_sites_solution_hydrogens geom
_atom_sites_solution_primary direct
_atom_sites_solution_secondary difmap
_audit_creation_method SHELXL-97
_cell_angle_alpha 90.00
_cell_angle_beta 90.00
_cell_angle_gamma 90.00
_cell_formula_units_Z 4
_cell_length_a 19.5840(7)
_cell_length_b 12.5029(5)
_cell_length_c 17.3314(6)
_cell_measurement_reflns_used 200
_cell_measurement_temperature 113(2)
_cell_measurement_theta_max 25
_cell_measurement_theta_min 0
_cell_volume 4243.7(3)
_computing_cell_refinement
;
CrysAlis RED, Oxford Diffraction Ltd.,
Version 1.170.32 (release 06.06.2003 CrysAlis170 VC++)
(compiled Jun  6 2003,13:53:32)
;
_computing_data_collection
;
CrysAlis CCD, Oxford Diffraction Ltd.,
Version 1.170.32 (release 06.06.2003 CrysAlis170 VC++)
(compiled Jun  6 2003,13:53:32)
;
_computing_data_reduction
;
CrysAlis RED, Oxford Diffraction Ltd.,
Version 1.170.32 (release 06.06.2003 CrysAlis170 VC++)
(compiled Jun  6 2003,13:53:32)
;
_computing_structure_refinement 'SHELXL-97 (Sheldrick, 1997)'
_computing_structure_solution 'SHELXS-97 (Sheldrick, 1990)'
_diffrn_ambient_temperature 113(2)
_diffrn_measured_fraction_theta_full 0.995
_diffrn_measured_fraction_theta_max 0.995
_diffrn_measurement_device_type 'multiwire proportional'
_diffrn_measurement_method 'phi and omega scans'
_diffrn_radiation_monochromator graphite
_diffrn_radiation_source 'fine-focus sealed tube'
_diffrn_radiation_type MoK\a
_diffrn_radiation_wavelength 0.71073
_diffrn_reflns_av_R_equivalents 0.0962
_diffrn_reflns_av_sigmaI/netI 0.1541
_diffrn_reflns_limit_h_max 25
_diffrn_reflns_limit_h_min -25
_diffrn_reflns_limit_k_max 16
_diffrn_reflns_limit_k_min -16
_diffrn_reflns_limit_l_max 22
_diffrn_reflns_limit_l_min -16
_diffrn_reflns_number 42704
_diffrn_reflns_theta_full 27.65
_diffrn_reflns_theta_max 27.65
_diffrn_reflns_theta_min 2.57
_exptl_absorpt_coefficient_mu 5.386
_exptl_absorpt_correction_T_max 0.440
_exptl_absorpt_correction_T_min 0.210
_exptl_absorpt_correction_type empirical
_exptl_absorpt_process_details sadabs
_exptl_crystal_colour yellow
_exptl_crystal_density_diffrn 1.759
_exptl_crystal_description prisms
_exptl_crystal_F_000 2124
_exptl_crystal_size_max 0.30
_exptl_crystal_size_mid 0.25
_exptl_crystal_size_min 0.15
_refine_diff_density_max 1.941
_refine_diff_density_min -1.731
_refine_diff_density_rms 0.501
_refine_ls_abs_structure_details 'Flack H D (1983), Acta Cryst. A39, 876-881'
_refine_ls_abs_structure_Flack 0.46(4)
_refine_ls_extinction_method none
_refine_ls_goodness_of_fit_ref 0.916
_refine_ls_hydrogen_treatment constr
_refine_ls_matrix_type full
_refine_ls_number_parameters 440
_refine_ls_number_reflns 8360
_refine_ls_number_restraints 13
_refine_ls_restrained_S_all 0.916
_refine_ls_R_factor_all 0.0854
_refine_ls_R_factor_gt 0.0399
_refine_ls_shift/su_max 0.000
_refine_ls_shift/su_mean 0.000
_refine_ls_structure_factor_coef Fsqd
_refine_ls_weighting_details 'calc w=1/[\s^2^(Fo^2^)+(0.0659P)^2^+0.0000P] where P=(Fo^2^+2Fc^2^)/3'
_refine_ls_weighting_scheme calc
_refine_ls_wR_factor_gt 0.0927
_refine_ls_wR_factor_ref 0.1402
_reflns_number_gt 4914
_reflns_number_total 8360
_reflns_threshold_expression >2sigma(I)
_cod_data_source_file ja904061w_si_002_06.cif
_cod_data_source_block 7
_cod_database_code 4105284

loop_
_symmetry_equiv_pos_as_xyz
'x, y, z'
'-x, -y, z+1/2'
'x, -y, z+1/2'
'-x, y, z'

loop_
_atom_site_label
_atom_site_type_symbol
_atom_site_fract_x
_atom_site_fract_y
_atom_site_fract_z
_atom_site_U_iso_or_equiv
_atom_site_adp_type
_atom_site_occupancy
_atom_site_symmetry_multiplicity
_atom_site_calc_flag
_atom_site_refinement_flags
Rh1 Rh 1.0000 0.54004(10) 0.33262(10) 0.0105(3) Uani 1 2 d S
Rh2 Rh 0.5000 0.91804(10) 0.10498(10) 0.0108(3) Uani 1 2 d S
Zn1 Zn 0.90621(8) 0.40821(12) 0.32602(11) 0.0172(4) Uani 1 1 d .
Zn2 Zn 1.0000 0.73681(17) 0.35232(13) 0.0171(5) Uani 1 2 d S
Zn3 Zn 1.0000 0.43078(19) 0.45022(14) 0.0159(5) Uani 1 2 d S
Zn4 Zn 0.90607(9) 0.59928(14) 0.41599(10) 0.0172(4) Uani 1 1 d .
Zn5 Zn 0.91581(8) 0.61912(13) 0.24537(9) 0.0171(4) Uani 1 1 d .
Zn6 Zn 1.0000 0.44167(18) 0.20902(14) 0.0156(5) Uani 1 2 d S
Zn7 Zn 0.39826(7) 1.03619(11) 0.10929(11) 0.0167(3) Uani 1 1 d .
Zn8 Zn 0.5000 0.71876(16) 0.09096(14) 0.0180(5) Uani 1 2 d S
Zn9 Zn 0.5000 1.02838(19) 0.22236(14) 0.0169(5) Uani 1 2 d S
Zn10 Zn 0.41922(9) 0.83881(13) 0.19595(9) 0.0178(4) Uani 1 1 d .
Zn11 Zn 0.5000 1.04647(19) -0.00302(14) 0.0166(5) Uani 1 2 d S
Zn12 Zn 0.41620(8) 0.85673(13) 0.01074(10) 0.0183(4) Uani 1 1 d .
C1 C 0.8197(8) 0.3312(12) 0.3931(9) 0.022(4) Uani 1 1 d .
C2 C 0.8622(7) 0.2498(11) 0.3659(9) 0.017(3) Uani 1 1 d .
C3 C 0.8628(9) 0.2540(13) 0.2800(11) 0.033(4) Uani 1 1 d .
C4 C 0.8170(8) 0.3375(12) 0.2601(9) 0.021(4) Uani 1 1 d .
C5 C 0.7902(6) 0.3859(11) 0.3279(10) 0.021(3) Uani 1 1 d U
C6 C 0.8045(8) 0.3514(13) 0.4781(9) 0.028(4) Uani 1 1 d .
C7 C 0.8970(9) 0.1671(13) 0.4134(12) 0.040(5) Uani 1 1 d .
C8 C 0.8969(9) 0.1723(14) 0.2286(12) 0.044(5) Uani 1 1 d .
C9 C 0.7991(8) 0.3648(14) 0.1768(9) 0.031(4) Uani 1 1 d .
C10 C 0.7372(6) 0.4784(11) 0.3309(10) 0.025(3) Uani 1 1 d .
C11 C 0.9631(7) 0.8868(11) 0.4145(8) 0.016(3) Uani 1 1 d .
C12 C 0.9410(6) 0.8937(10) 0.3376(9) 0.016(3) Uani 1 1 d .
C13 C 1.0000 0.8986(16) 0.2886(12) 0.019(5) Uani 1 2 d S
C14 C 0.9196(8) 0.8937(12) 0.4874(8) 0.024(3) Uani 1 1 d .
C15 C 0.8673(8) 0.8979(12) 0.3112(9) 0.024(4) Uani 1 1 d .
C16 C 1.0000 0.9053(17) 0.2031(12) 0.026(5) Uani 1 2 d S
C17 C 1.0000 0.3521(16) 0.5482(12) 0.021(5) Uani 1 2 d S
C18 C 0.8237(8) 0.6501(11) 0.4737(9) 0.021(4) Uani 1 1 d .
C19 C 0.8382(8) 0.6776(12) 0.1828(9) 0.027(4) Uani 1 1 d .
C20 C 1.0000 0.3709(14) 0.1050(15) 0.024(5) Uani 1 2 d S
C21 C 0.3469(7) 1.1895(11) 0.0711(9) 0.020(3) Uani 1 1 d .
C22 C 0.3510(9) 1.1919(14) 0.1548(10) 0.031(4) Uani 1 1 d .
C23 C 0.3079(8) 1.0954(11) 0.1799(9) 0.021(3) Uani 1 1 d .
C24 C 0.2816(6) 1.0450(10) 0.1101(10) 0.019(3) Uani 1 1 d .
C25 C 0.3063(7) 1.1078(11) 0.0442(8) 0.017(3) Uani 1 1 d U
C26 C 0.3749(8) 1.2794(11) 0.0222(10) 0.029(4) Uani 1 1 d .
C27 C 0.3828(8) 1.2714(12) 0.2085(10) 0.026(4) Uani 1 1 d .
C28 C 0.2907(8) 1.0659(14) 0.2614(9) 0.027(4) Uani 1 1 d .
C29 C 0.2346(6) 0.9499(11) 0.1091(10) 0.028(3) Uani 1 1 d .
C30 C 0.2879(8) 1.0878(12) -0.0393(9) 0.024(3) Uani 1 1 d .
C31 C 0.4626(7) 0.5665(10) 0.0298(9) 0.024(3) Uani 1 1 d .
C32 C 0.4407(7) 0.5635(10) 0.1080(10) 0.023(3) Uani 1 1 d .
C33 C 0.5000 0.5611(17) 0.1568(13) 0.026(5) Uani 1 2 d S
C34 C 0.4184(8) 0.5535(12) -0.0425(10) 0.029(4) Uani 1 1 d .
C35 C 0.3666(8) 0.5581(13) 0.1349(12) 0.041(5) Uani 1 1 d .
C36 C 0.5000 0.5496(18) 0.2436(13) 0.040(7) Uani 1 2 d S
C37 C 0.5000 1.1105(17) 0.3223(14) 0.025(5) Uani 1 2 d S
C38 C 0.3503(8) 0.7755(12) 0.2656(9) 0.025(4) Uani 1 1 d .
C39 C 0.5000 1.1459(18) -0.0920(13) 0.025(5) Uani 1 2 d S
C40 C 0.3442(8) 0.8033(12) -0.0567(10) 0.030(4) Uani 1 1 d .

loop_
_atom_site_aniso_label
_atom_site_aniso_U_11
_atom_site_aniso_U_22
_atom_site_aniso_U_33
_atom_site_aniso_U_23
_atom_site_aniso_U_13
_atom_site_aniso_U_12
Rh1 0.0088(7) 0.0113(8) 0.0113(7) 0.0005(7) 0.000 0.000
Rh2 0.0080(6) 0.0119(8) 0.0124(8) 0.0014(7) 0.000 0.000
Zn1 0.0133(8) 0.0183(8) 0.0200(8) 0.0005(8) -0.0004(8) -0.0070(6)
Zn2 0.0160(11) 0.0114(12) 0.0238(15) -0.0016(9) 0.000 0.000
Zn3 0.0151(12) 0.0176(13) 0.0149(13) 0.0036(10) 0.000 0.000
Zn4 0.0159(9) 0.0176(9) 0.0182(9) 0.0004(7) 0.0047(7) 0.0035(8)
Zn5 0.0151(8) 0.0203(9) 0.0158(9) 0.0000(7) -0.0034(7) 0.0058(7)
Zn6 0.0162(12) 0.0173(13) 0.0134(13) -0.0018(10) 0.000 0.000
Zn7 0.0116(7) 0.0196(8) 0.0188(8) 0.0004(7) 0.0013(8) 0.0054(6)
Zn8 0.0172(11) 0.0125(11) 0.0242(15) 0.0003(10) 0.000 0.000
Zn9 0.0153(12) 0.0189(13) 0.0165(13) -0.0033(10) 0.000 0.000
Zn10 0.0155(9) 0.0208(9) 0.0171(9) 0.0002(7) 0.0026(7) -0.0048(7)
Zn11 0.0142(12) 0.0185(13) 0.0172(13) 0.0051(10) 0.000 0.000
Zn12 0.0156(8) 0.0199(9) 0.0192(9) 0.0009(7) -0.0060(7) -0.0036(7)
C1 0.017(8) 0.032(9) 0.015(8) -0.005(7) 0.002(6) -0.018(7)
C2 0.019(7) 0.011(7) 0.020(7) 0.002(6) -0.007(6) -0.011(6)
C3 0.023(9) 0.029(10) 0.049(12) -0.006(8) -0.006(8) -0.022(8)
C4 0.022(8) 0.018(8) 0.023(9) -0.004(6) -0.009(7) -0.015(7)
C5 0.012(5) 0.028(6) 0.023(6) 0.004(6) 0.007(6) -0.013(5)
C6 0.017(8) 0.041(10) 0.027(9) -0.006(7) 0.002(7) -0.013(7)
C7 0.035(10) 0.018(9) 0.066(13) 0.018(9) -0.014(9) -0.007(8)
C8 0.038(10) 0.039(11) 0.055(13) -0.027(10) 0.012(9) -0.010(9)
C9 0.026(8) 0.055(11) 0.012(8) 0.003(7) -0.006(6) -0.029(8)
C10 0.012(6) 0.039(9) 0.024(7) 0.008(8) 0.002(7) 0.004(6)
C11 0.016(7) 0.010(7) 0.021(7) -0.005(6) -0.004(6) 0.009(6)
C12 0.019(7) 0.007(6) 0.023(8) -0.007(6) 0.002(7) 0.000(5)
C13 0.023(12) 0.018(11) 0.017(11) 0.001(9) 0.000 0.000
C14 0.030(8) 0.019(7) 0.022(8) -0.005(6) 0.007(7) -0.003(7)
C15 0.016(8) 0.026(8) 0.029(10) -0.001(7) -0.006(6) 0.003(7)
C16 0.038(13) 0.034(13) 0.007(10) 0.000(10) 0.000 0.000
C17 0.029(12) 0.026(12) 0.010(11) 0.003(9) 0.000 0.000
C18 0.018(8) 0.022(8) 0.023(9) -0.004(6) 0.004(6) 0.005(6)
C19 0.025(8) 0.027(9) 0.029(9) 0.004(7) -0.009(7) 0.002(7)
C20 0.030(11) 0.020(10) 0.022(11) -0.011(10) 0.000 0.000
C21 0.012(7) 0.012(7) 0.036(9) 0.008(7) -0.001(6) -0.002(6)
C22 0.024(9) 0.045(11) 0.023(9) 0.006(8) -0.004(7) 0.027(8)
C23 0.017(8) 0.012(7) 0.033(9) 0.003(6) -0.001(7) 0.009(6)
C24 0.012(6) 0.023(7) 0.020(7) -0.007(7) 0.001(7) 0.007(5)
C25 0.014(6) 0.019(6) 0.018(6) -0.003(5) -0.003(5) 0.013(5)
C26 0.031(9) 0.012(7) 0.045(11) 0.008(7) 0.008(8) 0.002(7)
C27 0.024(9) 0.024(8) 0.032(9) -0.009(7) -0.005(7) 0.003(7)
C28 0.016(8) 0.047(11) 0.018(8) 0.004(7) 0.007(6) 0.010(7)
C29 0.017(7) 0.034(8) 0.033(9) 0.004(8) -0.008(8) -0.011(6)
C30 0.028(9) 0.028(8) 0.016(8) -0.001(7) -0.007(7) -0.009(7)
C31 0.036(8) 0.006(7) 0.029(9) 0.004(6) -0.002(7) 0.005(6)
C32 0.033(8) 0.013(7) 0.023(8) -0.004(7) 0.004(8) -0.008(6)
C33 0.035(14) 0.015(12) 0.028(13) -0.013(9) 0.000 0.000
C34 0.028(9) 0.025(8) 0.035(10) 0.004(7) -0.006(8) -0.012(7)
C35 0.022(8) 0.030(9) 0.071(15) -0.007(9) 0.012(9) -0.014(7)
C36 0.08(2) 0.030(13) 0.007(11) 0.013(10) 0.000 0.000
C37 0.020(11) 0.037(12) 0.017(11) -0.010(10) 0.000 0.000
C38 0.021(8) 0.028(9) 0.027(9) 0.001(7) 0.014(7) -0.007(7)
C39 0.020(12) 0.030(13) 0.023(12) 0.014(9) 0.000 0.000
C40 0.031(10) 0.030(9) 0.029(9) 0.005(7) -0.009(7) -0.013(8)

loop_
_atom_type_symbol
_atom_type_description
_atom_type_scat_dispersion_real
_atom_type_scat_dispersion_imag
_atom_type_scat_source
C C 0.0033 0.0016 'International Tables Vol C Tables 4.2.6.8 and 6.1.1.4'
Zn Zn 0.2839 1.4301 'International Tables Vol C Tables 4.2.6.8 and 6.1.1.4'
Rh Rh -1.1178 0.9187 'International Tables Vol C Tables 4.2.6.8 and 6.1.1.4'

loop_
_geom_angle_atom_site_label_1
_geom_angle_atom_site_label_2
_geom_angle_atom_site_label_3
_geom_angle
_geom_angle_site_symmetry_1
_geom_angle_site_symmetry_3
Zn5 Rh1 Zn5 84.77(10) . 4_755
Zn5 Rh1 Zn3 137.61(5) . .
Zn5 Rh1 Zn3 137.61(5) 4_755 .
Zn5 Rh1 Zn4 138.37(8) . 4_755
Zn5 Rh1 Zn4 74.73(5) 4_755 4_755
Zn3 Rh1 Zn4 71.27(7) . 4_755
Zn5 Rh1 Zn4 74.73(5) . .
Zn5 Rh1 Zn4 138.37(8) 4_755 .
Zn3 Rh1 Zn4 71.27(7) . .
Zn4 Rh1 Zn4 97.13(11) 4_755 .
Zn5 Rh1 Zn6 70.44(8) . .
Zn5 Rh1 Zn6 70.44(8) 4_755 .
Zn3 Rh1 Zn6 116.31(9) . .
Zn4 Rh1 Zn6 131.38(5) 4_755 .
Zn4 Rh1 Zn6 131.38(5) . .
Zn5 Rh1 Zn1 137.92(10) . 4_755
Zn5 Rh1 Zn1 74.92(6) 4_755 4_755
Zn3 Rh1 Zn1 70.55(7) . 4_755
Zn4 Rh1 Zn1 70.81(6) 4_755 4_755
Zn4 Rh1 Zn1 141.82(10) . 4_755
Zn6 Rh1 Zn1 68.14(7) . 4_755
Zn5 Rh1 Zn1 74.92(6) . .
Zn5 Rh1 Zn1 137.92(10) 4_755 .
Zn3 Rh1 Zn1 70.55(7) . .
Zn4 Rh1 Zn1 141.82(10) 4_755 .
Zn4 Rh1 Zn1 70.81(6) . .
Zn6 Rh1 Zn1 68.14(7) . .
Zn1 Rh1 Zn1 96.06(9) 4_755 .
Zn5 Rh1 Zn2 71.62(6) . .
Zn5 Rh1 Zn2 71.61(6) 4_755 .
Zn3 Rh1 Zn2 115.93(11) . .
Zn4 Rh1 Zn2 67.67(6) 4_755 .
Zn4 Rh1 Zn2 67.67(6) . .
Zn6 Rh1 Zn2 127.76(10) . .
Zn1 Rh1 Zn2 131.85(4) 4_755 .
Zn1 Rh1 Zn2 131.85(4) . .
Zn12 Rh2 Zn12 84.58(10) . 4_655
Zn12 Rh2 Zn10 137.76(8) . 4_655
Zn12 Rh2 Zn10 82.48(5) 4_655 4_655
Zn12 Rh2 Zn10 82.48(5) . .
Zn12 Rh2 Zn10 137.76(8) 4_655 .
Zn10 Rh2 Zn10 80.70(9) 4_655 .
Zn12 Rh2 Zn9 136.94(5) . .
Zn12 Rh2 Zn9 136.94(5) 4_655 .
Zn10 Rh2 Zn9 72.15(7) 4_655 .
Zn10 Rh2 Zn9 72.15(7) . .
Zn12 Rh2 Zn11 72.32(7) . .
Zn12 Rh2 Zn11 72.32(7) 4_655 .
Zn10 Rh2 Zn11 138.92(5) 4_655 .
Zn10 Rh2 Zn11 138.92(5) . .
Zn9 Rh2 Zn11 105.23(9) . .
Zn12 Rh2 Zn7 138.37(10) . 4_655
Zn12 Rh2 Zn7 70.55(6) 4_655 4_655
Zn10 Rh2 Zn7 72.67(6) 4_655 4_655
Zn10 Rh2 Zn7 137.89(10) . 4_655
Zn9 Rh2 Zn7 68.96(6) . 4_655
Zn11 Rh2 Zn7 68.61(6) . 4_655
Zn12 Rh2 Zn7 70.55(6) . .
Zn12 Rh2 Zn7 138.37(10) 4_655 .
Zn10 Rh2 Zn7 137.89(10) 4_655 .
Zn10 Rh2 Zn7 72.67(6) . .
Zn9 Rh2 Zn7 68.96(6) . .
Zn11 Rh2 Zn7 68.61(6) . .
Zn7 Rh2 Zn7 106.83(8) 4_655 .
Zn12 Rh2 Zn8 67.80(6) . .
Zn12 Rh2 Zn8 67.80(6) 4_655 .
Zn10 Rh2 Zn8 70.07(6) 4_655 .
Zn10 Rh2 Zn8 70.07(6) . .
Zn9 Rh2 Zn8 129.72(11) . .
Zn11 Rh2 Zn8 125.05(11) . .
Zn7 Rh2 Zn8 126.54(4) 4_655 .
Zn7 Rh2 Zn8 126.54(4) . .
C3 Zn1 C4 36.6(6) . .
C3 Zn1 C2 38.5(5) . .
C4 Zn1 C2 61.3(5) . .
C3 Zn1 C1 62.4(6) . .
C4 Zn1 C1 61.2(5) . .
C2 Zn1 C1 35.9(5) . .
C3 Zn1 C5 61.7(6) . .
C4 Zn1 C5 36.4(6) . .
C2 Zn1 C5 60.8(5) . .
C1 Zn1 C5 36.9(5) . .
C3 Zn1 Rh1 150.2(5) . .
C4 Zn1 Rh1 148.9(4) . .
C2 Zn1 Rh1 148.3(4) . .
C1 Zn1 Rh1 144.5(4) . .
C5 Zn1 Rh1 144.9(4) . .
C3 Zn1 Zn6 96.9(5) . .
C4 Zn1 Zn6 101.6(4) . .
C2 Zn1 Zn6 127.4(4) . .
C1 Zn1 Zn6 159.2(4) . .
C5 Zn1 Zn6 133.4(4) . .
Rh1 Zn1 Zn6 55.92(7) . .
C3 Zn1 Zn3 126.6(5) . .
C4 Zn1 Zn3 156.6(4) . .
C2 Zn1 Zn3 95.8(4) . .
C1 Zn1 Zn3 97.8(4) . .
C5 Zn1 Zn3 130.0(4) . .
Rh1 Zn1 Zn3 54.45(7) . .
Zn6 Zn1 Zn3 96.37(6) . .
C3 Zn1 Zn4 155.5(5) . .
C4 Zn1 Zn4 127.0(4) . .
C2 Zn1 Zn4 124.4(4) . .
C1 Zn1 Zn4 94.3(4) . .
C5 Zn1 Zn4 95.4(4) . .
Rh1 Zn1 Zn4 54.32(6) . .
Zn6 Zn1 Zn4 105.94(8) . .
Zn3 Zn1 Zn4 60.25(7) . .
C3 Zn1 Zn5 127.8(5) . .
C4 Zn1 Zn5 99.0(4) . .
C2 Zn1 Zn5 159.5(4) . .
C1 Zn1 Zn5 131.3(4) . .
C5 Zn1 Zn5 100.2(4) . .
Rh1 Zn1 Zn5 52.17(5) . .
Zn6 Zn1 Zn5 58.84(6) . .
Zn3 Zn1 Zn5 103.04(7) . .
Zn4 Zn1 Zn5 61.13(5) . .
C11 Zn2 C11 37.0(7) 4_755 .
C11 Zn2 C12 35.7(5) 4_755 4_755
C11 Zn2 C12 60.5(5) . 4_755
C11 Zn2 C12 60.5(5) 4_755 .
C11 Zn2 C12 35.7(5) . .
C12 Zn2 C12 60.6(6) 4_755 .
C11 Zn2 C13 60.3(6) 4_755 .
C11 Zn2 C13 60.3(6) . .
C12 Zn2 C13 36.4(4) 4_755 .
C12 Zn2 C13 36.4(4) . .
C11 Zn2 Rh1 151.6(4) 4_755 .
C11 Zn2 Rh1 151.6(4) . .
C12 Zn2 Rh1 146.4(3) 4_755 .
C12 Zn2 Rh1 146.4(3) . .
C13 Zn2 Rh1 143.5(5) . .
C11 Zn2 Zn4 96.5(4) 4_755 4_755
C11 Zn2 Zn4 122.5(4) . 4_755
C12 Zn2 Zn4 104.0(3) 4_755 4_755
C12 Zn2 Zn4 156.6(4) . 4_755
C13 Zn2 Zn4 137.84(6) . 4_755
Rh1 Zn2 Zn4 55.64(6) . 4_755
C11 Zn2 Zn4 122.5(4) 4_755 .
C11 Zn2 Zn4 96.5(4) . .
C12 Zn2 Zn4 156.6(4) 4_755 .
C12 Zn2 Zn4 104.0(3) . .
C13 Zn2 Zn4 137.84(6) . .
Rh1 Zn2 Zn4 55.64(6) . .
Zn4 Zn2 Zn4 84.00(9) 4_755 .
C11 Zn2 Zn5 154.7(4) 4_755 .
C11 Zn2 Zn5 122.8(3) . .
C12 Zn2 Zn5 130.8(4) 4_755 .
C12 Zn2 Zn5 94.4(4) . .
C13 Zn2 Zn5 98.1(4) . .
Rh1 Zn2 Zn5 53.58(6) . .
Zn4 Zn2 Zn5 108.75(8) 4_755 .
Zn4 Zn2 Zn5 63.66(6) . .
C11 Zn2 Zn5 122.8(3) 4_755 4_755
C11 Zn2 Zn5 154.7(4) . 4_755
C12 Zn2 Zn5 94.4(4) 4_755 4_755
C12 Zn2 Zn5 130.8(4) . 4_755
C13 Zn2 Zn5 98.1(4) . 4_755
Rh1 Zn2 Zn5 53.58(6) . 4_755
Zn4 Zn2 Zn5 63.67(6) 4_755 4_755
Zn4 Zn2 Zn5 108.75(8) . 4_755
Zn5 Zn2 Zn5 69.73(8) . 4_755
C17 Zn3 Rh1 176.3(6) . .
C17 Zn3 Zn1 127.2(4) . .
Rh1 Zn3 Zn1 55.00(6) . .
C17 Zn3 Zn1 127.2(4) . 4_755
Rh1 Zn3 Zn1 55.00(6) . 4_755
Zn1 Zn3 Zn1 80.47(10) . 4_755
C17 Zn3 Zn4 123.3(4) . 4_755
Rh1 Zn3 Zn4 54.37(6) . 4_755
Zn1 Zn3 Zn4 109.37(9) . 4_755
Zn1 Zn3 Zn4 60.03(6) 4_755 4_755
C17 Zn3 Zn4 123.3(4) . .
Rh1 Zn3 Zn4 54.37(6) . .
Zn1 Zn3 Zn4 60.03(6) . .
Zn1 Zn3 Zn4 109.37(9) 4_755 .
Zn4 Zn3 Zn4 80.10(9) 4_755 .
C18 Zn4 Rh1 173.9(5) . .
C18 Zn4 Zn2 122.8(4) . .
Rh1 Zn4 Zn2 56.69(6) . .
C18 Zn4 Zn1 122.7(4) . .
Rh1 Zn4 Zn1 54.87(6) . .
Zn2 Zn4 Zn1 107.68(8) . .
C18 Zn4 Zn3 130.4(4) . .
Rh1 Zn4 Zn3 54.37(7) . .
Zn2 Zn4 Zn3 96.52(7) . .
Zn1 Zn4 Zn3 59.72(7) . .
C18 Zn4 Zn5 121.5(4) . .
Rh1 Zn4 Zn5 52.52(6) . .
Zn2 Zn4 Zn5 60.38(7) . .
Zn1 Zn4 Zn5 61.72(6) . .
Zn3 Zn4 Zn5 103.10(8) . .
C19 Zn5 Rh1 173.1(5) . .
C19 Zn5 Zn6 127.3(5) . .
Rh1 Zn5 Zn6 55.18(7) . .
C19 Zn5 Zn2 126.5(5) . .
Rh1 Zn5 Zn2 54.80(6) . .
Zn6 Zn5 Zn2 102.10(7) . .
C19 Zn5 Zn4 121.3(5) . .
Rh1 Zn5 Zn4 52.75(6) . .
Zn6 Zn5 Zn4 101.13(8) . .
Zn2 Zn5 Zn4 55.96(6) . .
C19 Zn5 Zn1 121.8(5) . .
Rh1 Zn5 Zn1 52.91(5) . .
Zn6 Zn5 Zn1 56.66(6) . .
Zn2 Zn5 Zn1 100.68(7) . .
Zn4 Zn5 Zn1 57.15(6) . .
C20 Zn6 Rh1 176.3(6) . .
C20 Zn6 Zn1 126.2(3) . 4_755
Rh1 Zn6 Zn1 55.94(6) . 4_755
C20 Zn6 Zn1 126.2(3) . .
Rh1 Zn6 Zn1 55.94(6) . .
Zn1 Zn6 Zn1 83.16(10) 4_755 .
C20 Zn6 Zn5 123.0(4) . 4_755
Rh1 Zn6 Zn5 54.38(6) . 4_755
Zn1 Zn6 Zn5 64.50(6) 4_755 4_755
Zn1 Zn6 Zn5 109.97(9) . 4_755
C20 Zn6 Zn5 123.0(4) . .
Rh1 Zn6 Zn5 54.38(6) . .
Zn1 Zn6 Zn5 109.97(9) 4_755 .
Zn1 Zn6 Zn5 64.50(6) . .
Zn5 Zn6 Zn5 71.12(9) 4_755 .
C21 Zn7 C23 62.4(5) . .
C21 Zn7 C24 61.1(5) . .
C23 Zn7 C24 37.3(5) . .
C21 Zn7 C22 37.2(5) . .
C23 Zn7 C22 39.3(6) . .
C24 Zn7 C22 63.5(6) . .
C21 Zn7 C25 35.0(5) . .
C23 Zn7 C25 61.9(5) . .
C24 Zn7 C25 37.3(5) . .
C22 Zn7 C25 61.6(5) . .
C21 Zn7 Rh2 148.5(4) . .
C23 Zn7 Rh2 146.5(4) . .
C24 Zn7 Rh2 146.2(3) . .
C22 Zn7 Rh2 147.0(4) . .
C25 Zn7 Rh2 147.5(4) . .
C21 Zn7 Zn11 94.3(4) . .
C23 Zn7 Zn11 156.4(4) . .
C24 Zn7 Zn11 135.7(4) . .
C22 Zn7 Zn11 119.3(5) . .
C25 Zn7 Zn11 101.5(4) . .
Rh2 Zn7 Zn11 55.44(7) . .
C21 Zn7 Zn9 123.4(4) . .
C23 Zn7 Zn9 100.9(4) . .
C24 Zn7 Zn9 135.2(4) . .
C22 Zn7 Zn9 94.3(4) . .
C25 Zn7 Zn9 155.9(4) . .
Rh2 Zn7 Zn9 55.12(7) . .
Zn11 Zn7 Zn9 88.95(6) . .
C21 Zn7 Zn12 123.2(4) . .
C23 Zn7 Zn12 132.6(4) . .
C24 Zn7 Zn12 99.5(3) . .
C22 Zn7 Zn12 157.8(4) . .
C25 Zn7 Zn12 96.3(4) . .
Rh2 Zn7 Zn12 54.03(6) . .
Zn11 Zn7 Zn12 61.87(7) . .
Zn9 Zn7 Zn12 107.79(7) . .
C21 Zn7 Zn10 158.3(4) . .
C23 Zn7 Zn10 96.2(4) . .
C24 Zn7 Zn10 100.3(4) . .
C22 Zn7 Zn10 126.7(4) . .
C25 Zn7 Zn10 133.6(4) . .
Rh2 Zn7 Zn10 53.07(5) . .
Zn11 Zn7 Zn10 107.33(7) . .
Zn9 Zn7 Zn10 60.63(7) . .
Zn12 Zn7 Zn10 67.93(5) . .
C33 Zn8 C32 36.8(5) . 4_655
C33 Zn8 C32 36.8(5) . .
C32 Zn8 C32 61.2(7) 4_655 .
C33 Zn8 C31 61.0(6) . 4_655
C32 Zn8 C31 36.2(6) 4_655 4_655
C32 Zn8 C31 61.1(5) . 4_655
C33 Zn8 C31 61.0(6) . .
C32 Zn8 C31 61.1(5) 4_655 .
C32 Zn8 C31 36.2(6) . .
C31 Zn8 C31 37.2(7) 4_655 .
C33 Zn8 Rh2 144.3(5) . .
C32 Zn8 Rh2 146.5(4) 4_655 .
C32 Zn8 Rh2 146.5(4) . .
C31 Zn8 Rh2 150.3(4) 4_655 .
C31 Zn8 Rh2 150.3(4) . .
C33 Zn8 Zn12 142.57(12) . 4_655
C32 Zn8 Zn12 107.1(4) 4_655 4_655
C32 Zn8 Zn12 154.2(4) . 4_655
C31 Zn8 Zn12 95.5(4) 4_655 4_655
C31 Zn8 Zn12 118.4(4) . 4_655
Rh2 Zn8 Zn12 54.99(6) . 4_655
C33 Zn8 Zn12 142.57(12) . .
C32 Zn8 Zn12 154.2(4) 4_655 .
C32 Zn8 Zn12 107.1(4) . .
C31 Zn8 Zn12 118.4(4) 4_655 .
C31 Zn8 Zn12 95.5(4) . .
Rh2 Zn8 Zn12 54.99(6) . .
Zn12 Zn8 Zn12 73.06(9) 4_655 .
C33 Zn8 Zn10 97.8(4) . 4_655
C32 Zn8 Zn10 94.8(4) 4_655 4_655
C32 Zn8 Zn10 130.6(5) . 4_655
C31 Zn8 Zn10 123.8(4) 4_655 4_655
C31 Zn8 Zn10 155.6(4) . 4_655
Rh2 Zn8 Zn10 53.97(6) . 4_655
Zn12 Zn8 Zn10 70.18(6) 4_655 4_655
Zn12 Zn8 Zn10 108.90(8) . 4_655
C33 Zn8 Zn10 97.8(4) . .
C32 Zn8 Zn10 130.6(5) 4_655 .
C32 Zn8 Zn10 94.8(4) . .
C31 Zn8 Zn10 155.6(4) 4_655 .
C31 Zn8 Zn10 123.8(4) . .
Rh2 Zn8 Zn10 53.97(6) . .
Zn12 Zn8 Zn10 108.90(8) 4_655 .
Zn12 Zn8 Zn10 70.18(6) . .
Zn10 Zn8 Zn10 67.70(8) 4_655 .
C37 Zn9 Rh2 176.5(7) . .
C37 Zn9 Zn7 125.8(3) . .
Rh2 Zn9 Zn7 55.92(6) . .
C37 Zn9 Zn7 125.8(3) . 4_655
Rh2 Zn9 Zn7 55.92(6) . 4_655
Zn7 Zn9 Zn7 90.88(10) . 4_655
C37 Zn9 Zn10 123.7(5) . .
Rh2 Zn9 Zn10 53.69(6) . .
Zn7 Zn9 Zn10 61.77(6) . .
Zn7 Zn9 Zn10 107.95(9) 4_655 .
C37 Zn9 Zn10 123.7(5) . 4_655
Rh2 Zn9 Zn10 53.69(6) . 4_655
Zn7 Zn9 Zn10 107.95(9) . 4_655
Zn7 Zn9 Zn10 61.77(6) 4_655 4_655
Zn10 Zn9 Zn10 66.48(9) . 4_655
C38 Zn10 Rh2 177.1(5) . .
C38 Zn10 Zn8 124.1(5) . .
Rh2 Zn10 Zn8 55.96(6) . .
C38 Zn10 Zn9 127.4(5) . .
Rh2 Zn10 Zn9 54.16(7) . .
Zn8 Zn10 Zn9 103.31(7) . .
C38 Zn10 Zn7 123.8(5) . .
Rh2 Zn10 Zn7 54.27(5) . .
Zn8 Zn10 Zn7 101.27(8) . .
Zn9 Zn10 Zn7 57.60(6) . .
C39 Zn11 Rh2 178.2(7) . .
C39 Zn11 Zn7 124.9(3) . 4_655
Rh2 Zn11 Zn7 55.95(6) . 4_655
C39 Zn11 Zn7 124.9(3) . .
Rh2 Zn11 Zn7 55.95(6) . .
Zn7 Zn11 Zn7 91.21(10) 4_655 .
C39 Zn11 Zn12 125.3(5) . 4_655
Rh2 Zn11 Zn12 53.41(6) . 4_655
Zn7 Zn11 Zn12 59.97(6) 4_655 4_655
Zn7 Zn11 Zn12 108.05(9) . 4_655
C39 Zn11 Zn12 125.3(5) . .
Rh2 Zn11 Zn12 53.41(6) . .
Zn7 Zn11 Zn12 108.05(9) 4_655 .
Zn7 Zn11 Zn12 59.97(6) . .
Zn12 Zn11 Zn12 69.08(9) 4_655 .
C40 Zn12 Rh2 174.8(5) . .
C40 Zn12 Zn8 121.2(5) . .
Rh2 Zn12 Zn8 57.21(6) . .
C40 Zn12 Zn7 122.8(5) . .
Rh2 Zn12 Zn7 55.42(5) . .
Zn8 Zn12 Zn7 105.34(8) . .
C40 Zn12 Zn11 129.9(5) . .
Rh2 Zn12 Zn11 54.27(6) . .
Zn8 Zn12 Zn11 102.52(7) . .
Zn7 Zn12 Zn11 58.16(6) . .
C2 C1 C5 108.6(13) . .
C2 C1 C6 124.3(15) . .
C5 C1 C6 127.0(14) . .
C2 C1 Zn1 72.0(8) . .
C5 C1 Zn1 72.3(8) . .
C6 C1 Zn1 124.8(10) . .
C1 C2 C7 126.4(15) . .
C1 C2 C3 108.5(14) . .
C7 C2 C3 125.0(16) . .
C1 C2 Zn1 72.1(8) . .
C7 C2 Zn1 127.0(10) . .
C3 C2 Zn1 70.2(9) . .
C4 C3 C2 105.3(15) . .
C4 C3 C8 129.2(17) . .
C2 C3 C8 124.7(17) . .
C4 C3 Zn1 72.2(9) . .
C2 C3 Zn1 71.3(9) . .
C8 C3 Zn1 128.4(12) . .
C3 C4 C5 110.2(14) . .
C3 C4 C9 122.8(15) . .
C5 C4 C9 127.0(15) . .
C3 C4 Zn1 71.2(9) . .
C5 C4 Zn1 72.6(8) . .
C9 C4 Zn1 124.6(10) . .
C4 C5 C1 107.4(12) . .
C4 C5 C10 126.3(15) . .
C1 C5 C10 126.4(14) . .
C4 C5 Zn1 71.0(8) . .
C1 C5 Zn1 70.8(8) . .
C10 C5 Zn1 124.9(9) . .
C12 C11 C11 107.9(8) . 4_755
C12 C11 C14 127.7(12) . .
C11 C11 C14 123.9(8) 4_755 .
C12 C11 Zn2 72.5(8) . .
C11 C11 Zn2 71.5(3) 4_755 .
C14 C11 Zn2 127.9(10) . .
C11 C12 C13 108.4(13) . .
C11 C12 C15 125.6(12) . .
C13 C12 C15 125.9(14) . .
C11 C12 Zn2 71.8(8) . .
C13 C12 Zn2 72.3(9) . .
C15 C12 Zn2 122.9(9) . .
C12 C13 C12 107.2(18) 4_755 .
C12 C13 C16 126.4(9) 4_755 .
C12 C13 C16 126.4(9) . .
C12 C13 Zn2 71.3(9) 4_755 .
C12 C13 Zn2 71.3(9) . .
C16 C13 Zn2 121.8(15) . .
C25 C21 C22 112.7(15) . .
C25 C21 C26 124.9(15) . .
C22 C21 C26 121.6(15) . .
C25 C21 Zn7 74.1(8) . .
C22 C21 Zn7 72.6(9) . .
C26 C21 Zn7 129.2(10) . .
C21 C22 C27 131.1(17) . .
C21 C22 C23 103.6(15) . .
C27 C22 C23 125.0(14) . .
C21 C22 Zn7 70.3(9) . .
C27 C22 Zn7 127.5(11) . .
C23 C22 Zn7 69.7(8) . .
C24 C23 C28 126.6(14) . .
C24 C23 C22 107.4(13) . .
C28 C23 C22 125.8(14) . .
C24 C23 Zn7 71.8(8) . .
C28 C23 Zn7 127.0(10) . .
C22 C23 Zn7 71.0(8) . .
C23 C24 C25 107.3(11) . .
C23 C24 C29 124.6(14) . .
C25 C24 C29 128.0(14) . .
C23 C24 Zn7 70.9(8) . .
C25 C24 Zn7 72.0(7) . .
C29 C24 Zn7 125.0(8) . .
C21 C25 C24 108.9(13) . .
C21 C25 C30 125.8(14) . .
C24 C25 C30 125.3(13) . .
C21 C25 Zn7 70.8(8) . .
C24 C25 Zn7 70.7(7) . .
C30 C25 Zn7 126.1(10) . .
C32 C31 C31 107.6(8) . 4_655
C32 C31 C34 127.3(14) . .
C31 C31 C34 124.4(9) 4_655 .
C32 C31 Zn8 71.2(8) . .
C31 C31 Zn8 71.4(4) 4_655 .
C34 C31 Zn8 130.2(10) . .
C31 C32 C33 108.6(14) . .
C31 C32 C35 125.4(14) . .
C33 C32 C35 125.9(16) . .
C31 C32 Zn8 72.6(8) . .
C33 C32 Zn8 71.5(10) . .
C35 C32 Zn8 124.2(9) . .
C32 C33 C32 108(2) . 4_655
C32 C33 C36 126.0(10) . .
C32 C33 C36 126.0(10) 4_655 .
C32 C33 Zn8 71.7(11) . .
C32 C33 Zn8 71.7(11) 4_655 .
C36 C33 Zn8 125.6(15) . .

loop_
_geom_bond_atom_site_label_1
_geom_bond_atom_site_label_2
_geom_bond_distance
_geom_bond_site_symmetry_2
Rh1 Zn5 2.446(2) .
Rh1 Zn5 2.446(2) 4_755
Rh1 Zn3 2.454(3) .
Rh1 Zn4 2.454(2) 4_755
Rh1 Zn4 2.454(2) .
Rh1 Zn6 2.470(3) .
Rh1 Zn1 2.4705(17) 4_755
Rh1 Zn1 2.4705(17) .
Rh1 Zn2 2.484(2) .
Rh2 Zn12 2.439(2) .
Rh2 Zn12 2.439(2) 4_655
Rh2 Zn10 2.443(2) 4_655
Rh2 Zn10 2.443(2) .
Rh2 Zn9 2.458(3) .
Rh2 Zn11 2.466(3) .
Rh2 Zn7 2.4814(16) 4_655
Rh2 Zn7 2.4814(15) .
Rh2 Zn8 2.503(2) .
Zn1 C3 2.253(15) .
Zn1 C4 2.267(15) .
Zn1 C2 2.268(13) .
Zn1 C1 2.269(14) .
Zn1 C5 2.288(12) .
Zn1 Zn6 2.768(3) .
Zn1 Zn3 2.844(3) .
Zn1 Zn4 2.853(2) .
Zn1 Zn5 2.990(2) .
Zn2 C11 2.281(13) 4_755
Zn2 C11 2.281(13) .
Zn2 C12 2.291(13) 4_755
Zn2 C12 2.291(12) .
Zn2 C13 2.30(2) .
Zn2 Zn4 2.749(2) 4_755
Zn2 Zn4 2.749(2) .
Zn2 Zn5 2.884(2) .
Zn2 Zn5 2.884(2) 4_755
Zn3 C17 1.96(2) .
Zn3 Zn1 2.844(3) 4_755
Zn3 Zn4 2.859(2) 4_755
Zn3 Zn4 2.859(2) .
Zn4 C18 2.002(15) .
Zn4 Zn5 2.974(2) .
Zn5 C19 2.006(15) .
Zn5 Zn6 2.835(3) .
Zn6 C20 2.01(2) .
Zn6 Zn1 2.768(3) 4_755
Zn6 Zn5 2.835(3) 4_755
Zn7 C21 2.264(14) .
Zn7 C23 2.276(15) .
Zn7 C24 2.288(12) .
Zn7 C22 2.295(16) .
Zn7 C25 2.306(14) .
Zn7 Zn11 2.788(2) .
Zn7 Zn9 2.796(2) .
Zn7 Zn12 2.842(2) .
Zn7 Zn10 2.918(2) .
Zn8 C33 2.28(2) .
Zn8 C32 2.281(12) 4_655
Zn8 C32 2.281(12) .
Zn8 C31 2.300(14) 4_655
Zn8 C31 2.300(14) .
Zn8 Zn12 2.757(2) 4_655
Zn8 Zn12 2.757(2) .
Zn8 Zn10 2.840(2) 4_655
Zn8 Zn10 2.840(2) .
Zn9 C37 2.01(2) .
Zn9 Zn7 2.796(2) 4_655
Zn9 Zn10 2.886(2) .
Zn9 Zn10 2.886(2) 4_655
Zn10 C38 1.976(15) .
Zn11 C39 1.98(2) .
Zn11 Zn7 2.788(2) 4_655
Zn11 Zn12 2.894(3) 4_655
Zn11 Zn12 2.894(3) .
Zn12 C40 1.950(16) .
C1 C2 1.40(2) .
C1 C5 1.44(2) .
C1 C6 1.52(2) .
C2 C7 1.49(2) .
C2 C3 1.49(2) .
C3 C4 1.42(2) .
C3 C8 1.51(2) .
C4 C5 1.42(2) .
C4 C9 1.52(2) .
C5 C10 1.555(19) .
C11 C12 1.40(2) .
C11 C11 1.45(3) 4_755
C11 C14 1.528(19) .
C12 C13 1.435(17) .
C12 C15 1.514(19) .
C13 C12 1.435(17) 4_755
C13 C16 1.49(3) .
C21 C25 1.38(2) .
C21 C22 1.45(2) .
C21 C26 1.51(2) .
C22 C27 1.50(2) .
C22 C23 1.54(2) .
C23 C24 1.46(2) .
C23 C28 1.50(2) .
C24 C25 1.47(2) .
C24 C29 1.504(17) .
C25 C30 1.511(19) .
C31 C32 1.42(2) .
C31 C31 1.47(3) 4_655
C31 C34 1.53(2) .
C32 C33 1.44(2) .
C32 C35 1.53(2) .
C33 C32 1.44(2) 4_655
C33 C36 1.51(3) .
